data_4128518
loop_
_publ_author_name
'Dong, Liao-Bin'
'Zhang, Xiao'
'Rudolf, Jeffrey D.'
'Deng, Ming-Rong'
'Kalkreuter, Edward'
'Cepeda, Alexis J.'
'Renata, Hans'
'Shen, Ben'

_publ_section_title
;
 Cryptic and Stereospecific Hydroxylation, Oxidation, and Reduction in
 Platensimycin and Platencin Biosynthesis.
;
_journal_issue 9
_journal_name_full 'Journal of the American Chemical Society'
_journal_page_first 4043
_journal_page_last 4050
_journal_paper_doi 10.1021/jacs.8b13452
_journal_volume 141
_journal_year 2019
_chemical_absolute_configuration unk
_chemical_formula_moiety 'C20 H30 O4'
_chemical_formula_sum 'C20 H30 O4'
_chemical_formula_weight 334.46
_space_group_crystal_system monoclinic
_space_group_IT_number 4
_space_group_name_Hall 'P 2yb'
_space_group_name_H-M_alt 'P 1 21 1'
_symmetry_Int_Tables_number 4
_audit_creation_date 2018-05-14
_audit_creation_method
;
Olex2 1.2
(compiled Apr 26 2018 14:31:14 for OlexSys, GUI svn.r5492)
;
_cell_angle_alpha 90
_cell_angle_beta 92.9410(10)
_cell_angle_gamma 90
_cell_formula_units_Z 2
_cell_length_a 7.2283(2)
_cell_length_b 11.3241(3)
_cell_length_c 10.6872(3)
_cell_measurement_reflns_used 9891
_cell_measurement_temperature 296(2)
_cell_measurement_theta_max 36.78
_cell_measurement_theta_min 3.32
_cell_volume 873.64(4)
_computing_molecular_graphics 'Olex2 (Dolomanov et al., 2009)'
_computing_publication_material 'Olex2 (Dolomanov et al., 2009)'
_computing_structure_refinement 'olex2.refine (Bourhis et al., 2015)'
_diffrn_ambient_temperature 296.15
_diffrn_measured_fraction_theta_full 0.9974
_diffrn_measured_fraction_theta_max 0.9974
_diffrn_measurement_device_type 'Bruker APEX-II CCD'
_diffrn_measurement_method '\f and \w scans'
_diffrn_radiation_type 'Mo K\a'
_diffrn_radiation_wavelength 0.71073
_diffrn_reflns_av_R_equivalents 0.0304
_diffrn_reflns_av_unetI/netI 0.0241
_diffrn_reflns_limit_h_max 12
_diffrn_reflns_limit_h_min -12
_diffrn_reflns_limit_k_max 19
_diffrn_reflns_limit_k_min -19
_diffrn_reflns_limit_l_max 18
_diffrn_reflns_limit_l_min -18
_diffrn_reflns_number 61673
_diffrn_reflns_theta_full 38.6497
_diffrn_reflns_theta_max 38.65
_diffrn_reflns_theta_min 1.91
_diffrn_standards_number 0
_exptl_absorpt_coefficient_mu 0.087
_exptl_absorpt_correction_type none
_exptl_crystal_density_diffrn 1.2713
_exptl_crystal_F_000 364.1917
_refine_diff_density_max 0.4186
_refine_diff_density_min -0.2965
_refine_diff_density_rms 0.0561
_refine_ls_abs_structure_details 'Flack, H. D. (1983). Acta Cryst. A39, 876-881.'
_refine_ls_abs_structure_Flack 0.0(4)
_refine_ls_d_res_high 0.5690
_refine_ls_d_res_low 10.6731
_refine_ls_goodness_of_fit_ref 1.1397
_refine_ls_hydrogen_treatment constr
_refine_ls_matrix_type full
_refine_ls_number_constraints 47
_refine_ls_number_parameters 222
_refine_ls_number_reflns 9910
_refine_ls_number_restraints 1
_refine_ls_restrained_S_all 1.1397
_refine_ls_R_factor_all 0.0436
_refine_ls_R_factor_gt 0.0390
_refine_ls_shift/su_max 0.0002
_refine_ls_shift/su_mean 0.0000
_refine_ls_structure_factor_coef Fsqd
_refine_ls_weighting_details 'w=1/[\s^2^(Fo^2^)+(0.0754P)^2^] where P=(Fo^2^+2Fc^2^)/3'
_refine_ls_weighting_scheme calc
_refine_ls_wR_factor_gt 0.1074
_refine_ls_wR_factor_ref 0.1123
_reflns_Friedel_coverage 0.996
_reflns_limit_h_max 12
_reflns_limit_h_min -12
_reflns_limit_k_max 19
_reflns_limit_k_min -19
_reflns_limit_l_max 18
_reflns_limit_l_min -18
_reflns_number_gt 9041
_reflns_number_total 9910
_reflns_threshold_expression I>=2u(I)
_cod_data_source_file ja8b13452_si_004.cif
_cod_data_source_block Shen3_0m
_cod_original_sg_symbol_Hall ' P 2yb'
_cod_database_code 4128518
_olex2_refinement_description
;
1. Fixed Uiso
 At 1.2 times of:
  All C(H) groups, All C(H,H) groups
 At 1.5 times of:
  All C(H,H,H) groups, All O(H) groups
2.a Ternary CH refined with riding coordinates:
 C0aa(H0aa), C5(H5), C6(H6), C10(H10), C18(H18)
2.b Secondary CH2 refined with riding coordinates:
 C9(H9a,H9b), C11(H11a,H11b), C13(H13a,H13b), C14(H14a,H14b), C15(H15a,H15b),
 C17(H17a,H17b), C20(H20a,H20b)
2.c Idealised Me refined as rotating group:
 C3(H3a,H3b,H3c), C8(H8a,H8b,H8c), C16(H16a,H16b,H16c)
2.d Idealised tetrahedral OH refined as rotating group:
 O1(H1), O19(H19)
;
_olex2_submission_special_instructions 'No special instructions were received'

loop_
_space_group_symop_id
_space_group_symop_operation_xyz
1 x,y,z
2 -x,y+1/2,-z

loop_
_atom_site_label
_atom_site_type_symbol
_atom_site_fract_x
_atom_site_fract_y
_atom_site_fract_z
_atom_site_U_iso_or_equiv
_atom_site_adp_type
_atom_site_occupancy
_atom_site_refinement_flags_posn
O1 O -0.08668(14) -0.40223(7) -0.24002(6) 0.0539(2) Uani 1.000000 .
H1 H -0.020(2) -0.4605(11) -0.2326(5) 0.0808(3) Uiso 1.000000 GR
O2 O -0.77375(7) -0.23747(6) -0.83866(5) 0.03201(11) Uani 1.000000 .
C3 C -0.36874(11) -0.43861(6) -0.58245(8) 0.03183(13) Uani 1.000000 .
H3a H -0.2707(8) -0.43967(9) -0.6397(6) 0.04774(19) Uiso 1.000000 GR
H3b H -0.3247(11) -0.4711(3) -0.50347(15) 0.04774(19) Uiso 1.000000 GR
H3c H -0.4708(3) -0.48494(18) -0.6161(7) 0.04774(19) Uiso 1.000000 GR
O4 O 0.00411(9) -0.40857(6) -0.43599(6) 0.03936(13) Uani 1.000000 .
C1 C -0.08530(9) -0.36216(6) -0.35664(6) 0.02704(11) Uani 1.000000 .
C2 C -0.20023(9) -0.24965(5) -0.37559(6) 0.02409(9) Uani 1.000000 .
C0aa C -0.27496(8) -0.22744(5) -0.51292(5) 0.02064(9) Uani 1.000000 .
H0aa H -0.33572(8) -0.15028(5) -0.50869(5) 0.02477(10) Uiso 1.000000 R
C4 C -0.43272(8) -0.31086(5) -0.56346(5) 0.02172(9) Uani 1.000000 .
C5 C -0.51851(8) -0.25188(5) -0.68514(5) 0.02077(8) Uani 1.000000 .
H5 H -0.57645(8) -0.17974(5) -0.65500(5) 0.02493(10) Uiso 1.000000 R
C6 C -0.68081(9) -0.31965(6) -0.75323(6) 0.02754(11) Uani 1.000000 .
H6 H -0.76604(9) -0.35181(6) -0.69347(6) 0.03304(13) Uiso 1.000000 R
C7 C -0.63917(10) -0.21625(7) -0.93426(6) 0.02841(11) Uani 1.000000 .
C8 C -0.74717(14) -0.17874(10) -1.05221(8) 0.04247(18) Uani 1.000000 .
H8a H -0.8267(12) -0.2421(4) -1.0811(6) 0.0637(3) Uiso 1.000000 GR
H8b H -0.8208(12) -0.1107(6) -1.0349(3) 0.0637(3) Uiso 1.000000 GR
H8c H -0.66277(15) -0.1596(10) -1.1157(3) 0.0637(3) Uiso 1.000000 GR
C9 C -0.62565(12) -0.41359(7) -0.84739(8) 0.03397(14) Uani 1.000000 .
H9a H -0.54297(12) -0.47223(7) -0.80906(8) 0.04077(16) Uiso 1.000000 R
H9b H -0.73289(12) -0.45242(7) -0.88715(8) 0.04077(16) Uiso 1.000000 R
C10 C -0.52688(11) -0.33440(6) -0.93903(6) 0.03029(12) Uani 1.000000 .
H10 H -0.52232(11) -0.36779(6) -1.02341(6) 0.03635(15) Uiso 1.000000 R
C11 C -0.33402(9) -0.30459(6) -0.87783(6) 0.02722(11) Uani 1.000000 .
H11a H -0.27902(9) -0.37234(6) -0.83464(6) 0.03266(13) Uiso 1.000000 R
H11b H -0.25035(9) -0.27592(6) -0.93912(6) 0.03266(13) Uiso 1.000000 R
C12 C -0.38397(8) -0.20646(5) -0.78503(5) 0.02037(9) Uani 1.000000 .
C13 C -0.36712(10) -0.24979(7) -0.29130(6) 0.02976(12) Uani 1.000000 .
H13a H -0.32426(10) -0.26783(7) -0.20594(6) 0.03571(14) Uiso 1.000000 R
H13b H -0.42186(10) -0.17157(7) -0.29167(6) 0.03571(14) Uiso 1.000000 R
C14 C -0.51440(11) -0.33933(8) -0.33428(7) 0.03492(14) Uani 1.000000 .
H14a H -0.46205(11) -0.41819(8) -0.33028(7) 0.04191(17) Uiso 1.000000 R
H14b H -0.61636(11) -0.33648(8) -0.27877(7) 0.04191(17) Uiso 1.000000 R
C15 C -0.58610(10) -0.31300(8) -0.46803(7) 0.03313(14) Uani 1.000000 .
H15a H -0.64817(10) -0.23703(8) -0.46945(7) 0.03976(17) Uiso 1.000000 R
H15b H -0.67704(10) -0.37235(8) -0.49373(7) 0.03976(17) Uiso 1.000000 R
C16 C -0.06971(13) -0.14756(7) -0.33280(8) 0.03605(15) Uani 1.000000 .
H16a H -0.0561(10) -0.1466(5) -0.24298(8) 0.0541(2) Uiso 1.000000 GR
H16b H 0.0493(4) -0.1588(4) -0.3669(7) 0.0541(2) Uiso 1.000000 GR
H16c H -0.1213(6) -0.07382(10) -0.3620(7) 0.0541(2) Uiso 1.000000 GR
C17 C -0.13003(8) -0.20927(6) -0.61151(6) 0.02400(10) Uani 1.000000 .
H17a H -0.02481(8) -0.16570(6) -0.57538(6) 0.02880(12) Uiso 1.000000 R
H17b H -0.08645(8) -0.28507(6) -0.64035(6) 0.02880(12) Uiso 1.000000 R
C18 C -0.22077(8) -0.14055(5) -0.72064(5) 0.02163(9) Uani 1.000000 .
H18 H -0.27167(8) -0.06845(5) -0.68511(5) 0.02596(11) Uiso 1.000000 R
O19 O -0.08980(7) -0.10326(4) -0.80975(5) 0.02781(9) Uani 1.000000 .
H19 H 0.0048(9) -0.0795(13) -0.77228(5) 0.04172(14) Uiso 1.000000 GR
C20 C -0.49990(10) -0.12771(5) -0.87708(6) 0.02596(10) Uani 1.000000 .
H20a H -0.42421(10) -0.09375(5) -0.94025(6) 0.03115(12) Uiso 1.000000 R
H20b H -0.56126(10) -0.06482(5) -0.83361(6) 0.03115(12) Uiso 1.000000 R

loop_
_atom_site_aniso_label
_atom_site_aniso_U_11
_atom_site_aniso_U_22
_atom_site_aniso_U_33
_atom_site_aniso_U_12
_atom_site_aniso_U_13
_atom_site_aniso_U_23
O1 0.0777(5) 0.0500(4) 0.0349(3) 0.0394(4) 0.0117(3) 0.0142(3)
O2 0.02262(19) 0.0448(3) 0.0285(2) 0.00226(18) -0.00039(16) 0.00260(19)
C3 0.0375(3) 0.0192(2) 0.0382(3) -0.0019(2) -0.0038(3) 0.0024(2)
O4 0.0341(3) 0.0437(3) 0.0411(3) 0.0164(2) 0.0101(2) 0.0072(2)
C1 0.0253(2) 0.0260(2) 0.0296(3) 0.00443(19) 0.0003(2) 0.0041(2)
C2 0.0264(2) 0.0218(2) 0.0238(2) 0.00312(18) -0.00114(18) 0.00093(18)
C0aa 0.0206(2) 0.01905(19) 0.0223(2) 0.00065(15) 0.00132(15) 0.00123(15)
C4 0.0197(2) 0.0216(2) 0.0239(2) -0.00182(15) 0.00209(16) 0.00215(17)
C5 0.01869(19) 0.02151(19) 0.02222(19) -0.00050(16) 0.00212(15) 0.00031(17)
C6 0.0218(2) 0.0320(3) 0.0286(3) -0.0053(2) -0.00020(19) 0.0012(2)
C7 0.0278(3) 0.0338(3) 0.0234(2) -0.0005(2) -0.00105(19) -0.0009(2)
C8 0.0427(4) 0.0553(5) 0.0284(3) 0.0011(4) -0.0080(3) 0.0041(3)
C9 0.0365(3) 0.0282(3) 0.0369(3) -0.0097(2) -0.0013(3) -0.0047(2)
C10 0.0346(3) 0.0286(3) 0.0277(3) -0.0035(2) 0.0020(2) -0.0078(2)
C11 0.0275(3) 0.0260(2) 0.0286(2) 0.00080(19) 0.0057(2) -0.0058(2)
C12 0.0208(2) 0.01865(18) 0.0218(2) -0.00116(15) 0.00203(16) -0.00074(16)
C13 0.0340(3) 0.0317(3) 0.0239(2) 0.0090(2) 0.0038(2) 0.0019(2)
C14 0.0332(3) 0.0448(4) 0.0274(3) -0.0021(3) 0.0074(2) 0.0097(3)
C15 0.0227(3) 0.0490(4) 0.0281(3) -0.0038(2) 0.0055(2) 0.0087(3)
C16 0.0432(4) 0.0306(3) 0.0332(3) -0.0054(3) -0.0099(3) -0.0019(2)
C17 0.0191(2) 0.0249(2) 0.0280(2) -0.00148(17) 0.00158(17) 0.00357(19)
C18 0.0219(2) 0.01949(18) 0.0238(2) -0.00323(16) 0.00343(17) 0.00067(16)
O19 0.0269(2) 0.02666(19) 0.0304(2) -0.00730(16) 0.00672(16) 0.00269(16)
C20 0.0303(3) 0.0235(2) 0.0240(2) 0.00058(18) 0.00028(19) 0.00153(18)

loop_
_atom_type_symbol
_atom_type_scat_dispersion_real
_atom_type_scat_dispersion_imag
_atom_type_scat_Cromer_Mann_a1
_atom_type_scat_Cromer_Mann_a2
_atom_type_scat_Cromer_Mann_a3
_atom_type_scat_Cromer_Mann_a4
_atom_type_scat_Cromer_Mann_b1
_atom_type_scat_Cromer_Mann_b2
_atom_type_scat_Cromer_Mann_b3
_atom_type_scat_Cromer_Mann_b4
_atom_type_scat_Cromer_Mann_c
_atom_type_scat_source
_atom_type_scat_dispersion_source
H 0.00000 0.00000 0.49300 0.32291 0.14019 0.04081 10.51090 26.12570 3.14236 57.79970 0.0030380000826 'International Tables Volume C Table 6.1.1.4 (pp. 500-502)' 'Henke, Gullikson and Davis, At. Data and Nucl. Data Tables, 1993, 54, 2'
C 0.00347 0.00161 2.31000 1.02000 1.58860 0.86500 20.84390 10.20750 0.56870 51.65120 0.215599998832 'International Tables Volume C Table 6.1.1.4 (pp. 500-502)' 'Henke, Gullikson and Davis, At. Data and Nucl. Data Tables, 1993, 54, 2'
O 0.01158 0.00611 3.04850 2.28680 1.54630 0.86700 13.27710 5.70110 0.32390 32.90890 0.250800013542 'International Tables Volume C Table 6.1.1.4 (pp. 500-502)' 'Henke, Gullikson and Davis, At. Data and Nucl. Data Tables, 1993, 54, 2'

loop_
_geom_angle_atom_site_label_1
_geom_angle_atom_site_label_2
_geom_angle_atom_site_label_3
_geom_angle
C1 O1 H1 109.5
C7 O2 C6 104.02(5)
H3b C3 H3a 109.5
H3c C3 H3a 109.5
H3c C3 H3b 109.5
C4 C3 H3a 109.5
C4 C3 H3b 109.5
C4 C3 H3c 109.5
O4 C1 O1 122.61(6)
C2 C1 O1 112.28(6)
C2 C1 O4 125.05(6)
C0aa C2 C1 114.77(5)
C13 C2 C1 110.97(5)
C13 C2 C0aa 107.85(5)
C16 C2 C1 105.35(5)
C16 C2 C0aa 109.55(5)
C16 C2 C13 108.16(6)
H0aa C0aa C2 103.60(3)
C4 C0aa C2 116.20(5)
C4 C0aa H0aa 103.60(3)
C17 C0aa C2 116.85(5)
C17 C0aa H0aa 103.60(3)
C17 C0aa C4 110.88(5)
C0aa C4 C3 113.42(5)
C5 C4 C3 113.72(5)
C5 C4 C0aa 106.38(4)
C15 C4 C3 107.68(6)
C15 C4 C0aa 108.56(5)
C15 C4 C5 106.78(5)
H5 C5 C4 103.94(3)
C6 C5 C4 115.94(5)
C6 C5 H5 103.94(3)
C12 C5 C4 118.28(4)
C12 C5 H5 103.94(3)
C12 C5 C6 108.88(5)
C5 C6 O2 107.07(5)
H6 C6 O2 111.33(3)
H6 C6 C5 111.33(3)
C9 C6 O2 99.23(6)
C9 C6 C5 115.83(5)
C9 C6 H6 111.33(4)
C8 C7 O2 107.15(6)
C10 C7 O2 104.24(6)
C10 C7 C8 117.37(6)
C20 C7 O2 106.04(5)
C20 C7 C8 116.86(7)
C20 C7 C10 103.99(5)
H8a C8 C7 109.5
H8b C8 C7 109.5
H8b C8 H8a 109.5
H8c C8 C7 109.5
H8c C8 H8a 109.5
H8c C8 H8b 109.5
H9a C9 C6 111.94(4)
H9b C9 C6 111.94(4)
H9b C9 H9a 109.6
C10 C9 C6 99.16(6)
C10 C9 H9a 111.94(4)
C10 C9 H9b 111.94(4)
C9 C10 C7 102.71(6)
H10 C10 C7 113.66(3)
H10 C10 C9 113.66(4)
C11 C10 C7 104.90(5)
C11 C10 C9 107.28(6)
C11 C10 H10 113.66(3)
H11a C11 C10 111.54(4)
H11b C11 C10 111.54(4)
H11b C11 H11a 109.4
C12 C11 C10 101.14(5)
C12 C11 H11a 111.54(3)
C12 C11 H11b 111.54(3)
C11 C12 C5 112.01(5)
C18 C12 C5 110.18(4)
C18 C12 C11 116.09(5)
C20 C12 C5 106.76(5)
C20 C12 C11 98.26(5)
C20 C12 C18 112.70(5)
H13a C13 C2 109.14(3)
H13b C13 C2 109.14(4)
H13b C13 H13a 107.9
C14 C13 C2 112.33(6)
C14 C13 H13a 109.14(4)
C14 C13 H13b 109.14(4)
H14a C14 C13 109.54(4)
H14b C14 C13 109.54(4)
H14b C14 H14a 108.1
C15 C14 C13 110.55(6)
C15 C14 H14a 109.54(5)
C15 C14 H14b 109.54(4)
C14 C15 C4 113.65(6)
H15a C15 C4 108.83(4)
H15a C15 C14 108.83(5)
H15b C15 C4 108.83(4)
H15b C15 C14 108.83(4)
H15b C15 H15a 107.7
H16a C16 C2 109.5
H16b C16 C2 109.5
H16b C16 H16a 109.5
H16c C16 C2 109.5
H16c C16 H16a 109.5
H16c C16 H16b 109.5
H17a C17 C0aa 110.07(3)
H17b C17 C0aa 110.07(3)
H17b C17 H17a 108.4
C18 C17 C0aa 108.15(5)
C18 C17 H17a 110.07(3)
C18 C17 H17b 110.07(3)
C17 C18 C12 112.79(5)
H18 C18 C12 106.53(3)
H18 C18 C17 106.53(3)
O19 C18 C12 111.32(5)
O19 C18 C17 112.61(5)
O19 C18 H18 106.53(3)
H19 O19 C18 109.5
C12 C20 C7 101.60(5)
H20a C20 C7 111.45(4)
H20a C20 C12 111.45(3)
H20b C20 C7 111.45(4)
H20b C20 C12 111.45(3)
H20b C20 H20a 109.3

loop_
_geom_bond_atom_site_label_1
_geom_bond_atom_site_label_2
_geom_bond_distance
O1 H1 0.8200
O1 C1 1.3270(9)
O2 C6 1.4450(9)
O2 C7 1.4662(8)
C3 H3a 0.9600
C3 H3b 0.9600
C3 H3c 0.9600
C3 C4 1.5355(9)
O4 C1 1.2120(9)
C1 C2 1.5288(9)
C2 C0aa 1.5581(8)
C2 C13 1.5422(9)
C2 C16 1.5464(10)
C0aa H0aa 0.9800
C0aa C4 1.5561(8)
C0aa C17 1.5373(8)
C4 C5 1.5617(8)
C4 C15 1.5447(8)
C5 H5 0.9800
C5 C6 1.5515(8)
C5 C12 1.5673(8)
C6 H6 0.9800
C6 C9 1.5312(11)
C7 C8 1.5093(10)
C7 C10 1.5671(11)
C7 C20 1.5261(10)
C8 H8a 0.9600
C8 H8b 0.9600
C8 H8c 0.9600
C9 H9a 0.9700
C9 H9b 0.9700
C9 C10 1.5313(11)
C10 H10 0.9800
C10 C11 1.5464(10)
C11 H11a 0.9700
C11 H11b 0.9700
C11 C12 1.5446(8)
C12 C18 1.5293(8)
C12 C20 1.5429(9)
C13 H13a 0.9700
C13 H13b 0.9700
C13 C14 1.5239(12)
C14 H14a 0.9700
C14 H14b 0.9700
C14 C15 1.5247(10)
C15 H15a 0.9700
C15 H15b 0.9700
C16 H16a 0.9600
C16 H16b 0.9600
C16 H16c 0.9600
C17 H17a 0.9700
C17 H17b 0.9700
C17 C18 1.5223(8)
C18 H18 0.9800
C18 O19 1.4402(7)
O19 H19 0.8200
C20 H20a 0.9700
C20 H20b 0.9700
